data_7059021
loop_
_publ_author_name
'Li, Shasha'
'Xu, Lei'
'Jiang, Liping'
'Zhang, Guofang'
'Zhang, Wei-Qiang'
'Gao, Ziwei'

_publ_section_title
;
 Activation reactions of 2-pyridyl and 2-pyrimidinyl alkynes with
 Ru3(CO)12
;
_journal_name_full 'New Journal of Chemistry'
_journal_paper_doi 10.1039/C9NJ04958D
_journal_year 2019
_chemical_formula_sum 'C22 H15 N O9 Ru3'
_chemical_formula_weight 740.56
_space_group_crystal_system monoclinic
_space_group_IT_number 15
_space_group_name_Hall '-C 2yc'
_space_group_name_H-M_alt 'C 1 2/c 1'
_atom_sites_solution_hydrogens mixed
_audit_creation_method SHELXL-2014/7
_audit_update_record
;
2019-11-04 deposited with the CCDC.	2019-11-07 downloaded from the CCDC.
;
_cell_angle_alpha 90
_cell_angle_beta 105.869(5)
_cell_angle_gamma 90
_cell_formula_units_Z 8
_cell_length_a 18.146(3)
_cell_length_b 10.6229(15)
_cell_length_c 25.999(5)
_cell_measurement_reflns_used 13673
_cell_measurement_temperature 153(2)
_cell_measurement_theta_max 25.36
_cell_measurement_theta_min 2.27
_cell_volume 4820.7(14)
_computing_cell_refinement 'SAINT (Bruker AXS Inc., 2012)'
_computing_data_collection 'APEX2 (Bruker AXS Inc., 2012)'
_computing_data_reduction 'SAINT (Bruker AXS Inc., 2012)'
_computing_molecular_graphics 'SHELXTL (Sheldrick, 2014)'
_computing_publication_material 'SHELXTL (Sheldrick, 2014)'
_computing_structure_refinement 'SHELXL-2014/7 (Sheldrick, 2014)'
_computing_structure_solution 'SHELXS (Sheldrick, 2014)'
_diffrn_ambient_temperature 153(2)
_diffrn_measured_fraction_theta_full 0.998
_diffrn_measured_fraction_theta_max 0.996
_diffrn_measurement_device_type 'Bruker APEX II CCD'
_diffrn_radiation_type MoK\a
_diffrn_radiation_wavelength 0.71073
_diffrn_reflns_av_R_equivalents 0.0461
_diffrn_reflns_av_unetI/netI 0.0298
_diffrn_reflns_Laue_measured_fraction_full 0.998
_diffrn_reflns_Laue_measured_fraction_max 0.996
_diffrn_reflns_limit_h_max 21
_diffrn_reflns_limit_h_min -21
_diffrn_reflns_limit_k_max 12
_diffrn_reflns_limit_k_min -12
_diffrn_reflns_limit_l_max 31
_diffrn_reflns_limit_l_min -31
_diffrn_reflns_number 25735
_diffrn_reflns_point_group_measured_fraction_full 0.998
_diffrn_reflns_point_group_measured_fraction_max 0.996
_diffrn_reflns_theta_full 25.242
_diffrn_reflns_theta_max 25.402
_diffrn_reflns_theta_min 2.276
_exptl_absorpt_coefficient_mu 1.908
_exptl_absorpt_correction_type multi-scan
_exptl_absorpt_process_details sadabs
_exptl_crystal_colour colorless
_exptl_crystal_density_diffrn 2.041
_exptl_crystal_description block
_exptl_crystal_F_000 2864
_exptl_crystal_size_max 0.140
_exptl_crystal_size_mid 0.120
_exptl_crystal_size_min 0.100
_exptl_transmission_factor_max 0.7452
_exptl_transmission_factor_min 0.5079
_refine_diff_density_max 0.878
_refine_diff_density_min -1.788
_refine_diff_density_rms 0.099
_refine_ls_extinction_method none
_refine_ls_goodness_of_fit_ref 1.108
_refine_ls_hydrogen_treatment mixed
_refine_ls_matrix_type full
_refine_ls_number_parameters 366
_refine_ls_number_reflns 4421
_refine_ls_number_restraints 1
_refine_ls_restrained_S_all 1.109
_refine_ls_R_factor_all 0.0342
_refine_ls_R_factor_gt 0.0276
_refine_ls_shift/su_max 0.001
_refine_ls_shift/su_mean 0.000
_refine_ls_structure_factor_coef Fsqd
_refine_ls_weighting_details 'w=1/[\s^2^(Fo^2^)+(0.0202P)^2^+20.7728P] where P=(Fo^2^+2Fc^2^)/3'
_refine_ls_weighting_scheme calc
_refine_ls_wR_factor_gt 0.0641
_refine_ls_wR_factor_ref 0.0693
_reflns_Friedel_coverage 0.000
_reflns_number_gt 3890
_reflns_number_total 4421
_reflns_threshold_expression 'I > 2\s(I)'
_cod_data_source_file c9nj04958d2.cif
_cod_data_source_block 5a
_cod_original_cell_volume 4820.6(14)
_cod_original_sg_symbol_H-M 'C 2/c'
_cod_database_code 7059021
_shelx_shelxl_version_number 2014/7
_shelx_space_group_comment
;
The symmetry employed for this shelxl refinement is uniquely defined
by the following loop, which should always be used as a source of
symmetry information in preference to the above space-group names.
They are only intended as comments.
;
_shelx_estimated_absorpt_t_min 0.776
_shelx_estimated_absorpt_t_max 0.832

loop_
_space_group_symop_operation_xyz
'x, y, z'
'-x, y, -z+1/2'
'x+1/2, y+1/2, z'
'-x+1/2, y+1/2, -z+1/2'
'-x, -y, -z'
'x, -y, z-1/2'
'-x+1/2, -y+1/2, -z'
'x+1/2, -y+1/2, z-1/2'

loop_
_atom_site_label
_atom_site_type_symbol
_atom_site_fract_x
_atom_site_fract_y
_atom_site_fract_z
_atom_site_U_iso_or_equiv
_atom_site_adp_type
_atom_site_occupancy
_atom_site_site_symmetry_order
_atom_site_calc_flag
_atom_site_refinement_flags_posn
_atom_site_refinement_flags_adp
_atom_site_refinement_flags_occupancy
_atom_site_disorder_assembly
_atom_site_disorder_group
C5 C 0.1569(2) 0.9068(4) 0.10271(13) 0.0278(8) Uani 1 1 d . . . . .
Ru1 Ru 0.08897(2) 0.62125(3) 0.07770(2) 0.02942(9) Uani 1 1 d . . . . .
Ru2 Ru 0.16989(2) 0.55582(3) 0.17931(2) 0.03956(10) Uani 1 1 d . . . . .
Ru3 Ru 0.04281(2) 0.74530(3) 0.15529(2) 0.02927(9) Uani 1 1 d . . . . .
O1 O 0.0138(2) 0.7759(3) -0.02155(12) 0.0641(10) Uani 1 1 d . . . . .
O2 O 0.1642(2) 0.4276(3) 0.02193(12) 0.0519(8) Uani 1 1 d . . . . .
O3 O -0.04481(18) 0.4551(3) 0.08426(11) 0.0439(7) Uani 1 1 d . . . . .
O4 O 0.2733(2) 0.3592(3) 0.15051(14) 0.0568(9) Uani 1 1 d . . . . .
O5 O 0.2747(2) 0.6023(4) 0.29121(13) 0.0724(11) Uani 1 1 d . . . . .
O6 O 0.0645(3) 0.3497(4) 0.20195(16) 0.0908(15) Uani 1 1 d . . . . .
O7 O 0.0780(2) 0.9578(4) 0.23668(15) 0.0661(10) Uani 1 1 d . . . . .
O8 O -0.0821(2) 0.8634(4) 0.06617(13) 0.0631(10) Uani 1 1 d . . . . .
O9 O -0.0794(2) 0.5968(3) 0.19249(14) 0.0645(10) Uani 1 1 d . . . . .
C4 C 0.1194(2) 1.0191(4) 0.08658(15) 0.0362(9) Uani 1 1 d . . . . .
H4 H 0.0678 1.0294 0.0876 0.043 Uiso 1 1 calc R U . . .
C3 C 0.1565(3) 1.1162(4) 0.06903(18) 0.0517(12) Uani 1 1 d . . . . .
H3 H 0.1301 1.1932 0.0581 0.062 Uiso 1 1 calc R U . . .
C2 C 0.2305(3) 1.1037(5) 0.06715(19) 0.0621(14) Uani 1 1 d . U . . .
H2 H 0.2558 1.1706 0.0547 0.075 Uiso 1 1 calc R U . . .
C1 C 0.2674(3) 0.9928(6) 0.08359(17) 0.0572(13) Uani 1 1 d . U . . .
H1 H 0.3191 0.9827 0.0828 0.069 Uiso 1 1 calc R U . . .
N1 N 0.23095(18) 0.8962(3) 0.10114(12) 0.0370(8) Uani 1 1 d . . . . .
C6 C 0.2631(2) 0.7672(5) 0.12034(15) 0.0433(11) Uani 1 1 d . . . . .
C7 C 0.3356(4) 0.8015(7) 0.1680(2) 0.0264(14) Uani 0.687(9) 1 d . . P A 1
H7A H 0.3652 0.8700 0.1572 0.032 Uiso 0.687(9) 1 calc R U P A 1
H7B H 0.3193 0.8301 0.1994 0.032 Uiso 0.687(9) 1 calc R U P A 1
C8 C 0.3846(3) 0.6837(6) 0.1819(2) 0.0316(16) Uani 0.687(9) 1 d . . P A 1
H8A H 0.3550 0.6172 0.1940 0.038 Uiso 0.687(9) 1 calc R U P A 1
H8B H 0.4304 0.7027 0.2117 0.038 Uiso 0.687(9) 1 calc R U P A 1
C9 C 0.4102(7) 0.6350(10) 0.1341(5) 0.033(2) Uani 0.687(9) 1 d . . P A 1
H9A H 0.4402 0.5566 0.1444 0.040 Uiso 0.687(9) 1 calc R U P A 1
H9B H 0.4438 0.6982 0.1240 0.040 Uiso 0.687(9) 1 calc R U P A 1
C10 C 0.3414(4) 0.6087(6) 0.0863(2) 0.0359(17) Uani 0.687(9) 1 d . . P A 1
H10A H 0.3595 0.5829 0.0552 0.043 Uiso 0.687(9) 1 calc R U P A 1
H10B H 0.3107 0.5388 0.0950 0.043 Uiso 0.687(9) 1 calc R U P A 1
C11 C 0.2917(4) 0.7254(7) 0.0721(2) 0.0275(14) Uani 0.687(9) 1 d . . P A 1
H11A H 0.2472 0.7072 0.0411 0.033 Uiso 0.687(9) 1 calc R U P A 1
H11B H 0.3217 0.7942 0.0619 0.033 Uiso 0.687(9) 1 calc R U P A 1
C8' C 0.4048(6) 0.7620(12) 0.1676(5) 0.025(3) Uani 0.313(9) 1 d . . P A 2
H8'A H 0.4081 0.8497 0.1556 0.030 Uiso 0.313(9) 1 calc R U P A 2
H8'B H 0.4437 0.7511 0.2024 0.030 Uiso 0.313(9) 1 calc R U P A 2
C9' C 0.4226(14) 0.671(2) 0.1265(10) 0.022(4) Uani 0.313(9) 1 d . . P A 2
H9'A H 0.4251 0.5840 0.1401 0.027 Uiso 0.313(9) 1 calc R U P A 2
H9'B H 0.4731 0.6925 0.1210 0.027 Uiso 0.313(9) 1 calc R U P A 2
C10' C 0.3602(6) 0.6810(13) 0.0731(5) 0.024(3) Uani 0.313(9) 1 d . . P A 2
H10C H 0.3626 0.7655 0.0575 0.029 Uiso 0.313(9) 1 calc R U P A 2
H10D H 0.3706 0.6180 0.0479 0.029 Uiso 0.313(9) 1 calc R U P A 2
C11' C 0.2800(7) 0.6597(15) 0.0789(4) 0.020(3) Uani 0.313(9) 1 d . . P A 2
H11C H 0.2761 0.5743 0.0932 0.024 Uiso 0.313(9) 1 calc R U P A 2
H11D H 0.2418 0.6669 0.0436 0.024 Uiso 0.313(9) 1 calc R U P A 2
C7' C 0.3245(7) 0.7390(15) 0.1750(5) 0.020(3) Uani 0.313(9) 1 d . . P A 2
H7'A H 0.3161 0.7948 0.2033 0.024 Uiso 0.313(9) 1 calc R U P A 2
H7'B H 0.3199 0.6506 0.1857 0.024 Uiso 0.313(9) 1 calc R U P A 2
C12 C 0.1341(2) 0.7921(3) 0.12512(12) 0.0243(7) Uani 1 1 d . . . . .
C13 C 0.1958(2) 0.7071(4) 0.13546(13) 0.0320(8) Uani 1 1 d . . . . .
C14 C 0.0418(3) 0.7167(4) 0.01508(16) 0.0410(10) Uani 1 1 d . . . . .
C15 C 0.1380(3) 0.5041(4) 0.04303(15) 0.0394(10) Uani 1 1 d . . . . .
C16 C 0.0059(3) 0.5196(4) 0.08285(14) 0.0356(9) Uani 1 1 d . . . . .
C17 C 0.2343(3) 0.4351(4) 0.15985(16) 0.0445(11) Uani 1 1 d . . . . .
C18 C 0.2366(3) 0.5841(4) 0.24963(17) 0.0519(12) Uani 1 1 d . . . . .
C19 C 0.1054(4) 0.4252(5) 0.19491(18) 0.0600(14) Uani 1 1 d . . . . .
C20 C 0.0632(2) 0.8771(4) 0.20715(17) 0.0405(10) Uani 1 1 d . . . . .
C21 C -0.0342(2) 0.8225(4) 0.09997(16) 0.0395(9) Uani 1 1 d . . . . .
C22 C -0.0348(3) 0.6523(4) 0.17888(16) 0.0432(10) Uani 1 1 d . . . . .
H12 H 0.114(2) 0.663(4) 0.2041(17) 0.042(11) Uiso 1 1 d . . . . .

loop_
_atom_site_aniso_label
_atom_site_aniso_U_11
_atom_site_aniso_U_22
_atom_site_aniso_U_33
_atom_site_aniso_U_23
_atom_site_aniso_U_13
_atom_site_aniso_U_12
C5 0.0306(18) 0.038(2) 0.0137(16) -0.0035(14) 0.0036(14) -0.0019(15)
Ru1 0.05049(19) 0.02328(15) 0.01204(14) 0.00039(10) 0.00441(12) 0.00723(13)
Ru2 0.0684(2) 0.03249(18) 0.01312(15) 0.00465(12) 0.00324(14) 0.01468(15)
Ru3 0.04028(18) 0.03097(17) 0.01796(15) -0.00259(11) 0.01035(12) -0.00073(13)
O1 0.109(3) 0.0509(19) 0.0232(16) 0.0159(14) 0.0032(17) 0.0287(19)
O2 0.087(2) 0.0379(17) 0.0337(16) -0.0045(13) 0.0217(16) 0.0158(16)
O3 0.0571(19) 0.0412(17) 0.0289(15) -0.0058(12) 0.0040(13) -0.0071(15)
O4 0.089(3) 0.0304(16) 0.055(2) 0.0042(14) 0.0266(19) 0.0159(17)
O5 0.092(3) 0.091(3) 0.0206(17) -0.0064(17) -0.0061(17) 0.029(2)
O6 0.127(4) 0.081(3) 0.048(2) 0.031(2) -0.004(2) -0.025(3)
O7 0.068(2) 0.074(2) 0.062(2) -0.041(2) 0.0269(18) -0.0178(19)
O8 0.064(2) 0.077(2) 0.0413(19) -0.0022(17) 0.0010(17) 0.0290(19)
O9 0.085(3) 0.069(2) 0.052(2) -0.0171(17) 0.039(2) -0.036(2)
C4 0.047(2) 0.031(2) 0.027(2) 0.0043(16) 0.0030(17) 0.0005(17)
C3 0.076(3) 0.042(3) 0.033(2) 0.0064(19) 0.008(2) -0.014(2)
C2 0.086(4) 0.065(3) 0.034(3) 0.009(2) 0.014(2) -0.032(3)
C1 0.048(3) 0.099(4) 0.028(2) -0.009(2) 0.016(2) -0.032(3)
N1 0.0336(17) 0.058(2) 0.0175(15) -0.0026(14) 0.0046(13) -0.0023(16)
C6 0.034(2) 0.074(3) 0.0175(18) -0.0103(19) 0.0005(16) 0.020(2)
C7 0.035(3) 0.025(4) 0.015(3) 0.001(3) -0.001(2) -0.003(3)
C8 0.035(3) 0.029(3) 0.024(3) 0.001(2) -0.003(2) 0.001(3)
C9 0.038(6) 0.027(5) 0.032(5) 0.006(4) 0.007(4) 0.007(4)
C10 0.048(4) 0.030(4) 0.027(3) -0.002(3) 0.005(3) 0.005(3)
C11 0.037(3) 0.026(4) 0.018(3) 0.000(3) 0.006(2) 0.003(3)
C8' 0.017(5) 0.030(7) 0.027(6) -0.005(5) 0.005(4) -0.008(5)
C9' 0.020(7) 0.024(11) 0.026(9) -0.001(7) 0.011(6) -0.002(7)
C10' 0.030(6) 0.022(7) 0.025(6) -0.001(5) 0.014(5) 0.007(5)
C11' 0.024(6) 0.023(7) 0.012(5) 0.000(5) 0.006(4) -0.001(6)
C7' 0.020(6) 0.024(7) 0.018(6) 0.000(5) 0.007(4) -0.001(6)
C12 0.0348(19) 0.0243(17) 0.0139(15) -0.0002(13) 0.0068(14) 0.0050(14)
C13 0.046(2) 0.036(2) 0.0096(15) -0.0033(14) -0.0001(15) 0.0134(17)
C14 0.069(3) 0.030(2) 0.023(2) -0.0051(16) 0.0099(19) 0.006(2)
C15 0.067(3) 0.032(2) 0.0192(18) 0.0025(16) 0.0106(18) 0.008(2)
C16 0.055(3) 0.031(2) 0.0147(17) -0.0033(15) -0.0004(16) 0.0063(19)
C17 0.078(3) 0.028(2) 0.024(2) 0.0089(16) 0.009(2) 0.007(2)
C18 0.083(3) 0.050(3) 0.021(2) 0.0057(19) 0.010(2) 0.027(2)
C19 0.097(4) 0.048(3) 0.025(2) 0.016(2) -0.001(2) 0.004(3)
C20 0.044(2) 0.048(2) 0.034(2) -0.0103(19) 0.0172(18) -0.0039(19)
C21 0.048(2) 0.042(2) 0.030(2) -0.0077(18) 0.0133(19) 0.0056(19)
C22 0.059(3) 0.046(2) 0.027(2) -0.0110(18) 0.017(2) -0.010(2)

loop_
_atom_type_symbol
_atom_type_description
_atom_type_scat_dispersion_real
_atom_type_scat_dispersion_imag
_atom_type_scat_source
C C 0.0033 0.0016 'International Tables Vol C Tables 4.2.6.8 and 6.1.1.4'
H H 0.0000 0.0000 'International Tables Vol C Tables 4.2.6.8 and 6.1.1.4'
N N 0.0061 0.0033 'International Tables Vol C Tables 4.2.6.8 and 6.1.1.4'
O O 0.0106 0.0060 'International Tables Vol C Tables 4.2.6.8 and 6.1.1.4'
Ru Ru -1.2594 0.8363 'International Tables Vol C Tables 4.2.6.8 and 6.1.1.4'

loop_
_geom_angle_atom_site_label_1
_geom_angle_atom_site_label_2
_geom_angle_atom_site_label_3
_geom_angle
N1 C5 C4 118.1(4)
N1 C5 C12 109.5(3)
C4 C5 C12 132.3(3)
C16 Ru1 C15 98.39(18)
C16 Ru1 C14 100.61(18)
C15 Ru1 C14 95.87(16)
C16 Ru1 C12 127.48(14)
C15 Ru1 C12 130.59(16)
C14 Ru1 C12 92.89(15)
C16 Ru1 C13 136.84(14)
C15 Ru1 C13 98.62(16)
C14 Ru1 C13 116.65(16)
C12 Ru1 C13 36.25(12)
C16 Ru1 Ru3 79.13(11)
C15 Ru1 Ru3 161.55(11)
C14 Ru1 Ru3 102.56(12)
C12 Ru1 Ru3 48.35(9)
C13 Ru1 Ru3 72.46(9)
C16 Ru1 Ru2 90.82(11)
C15 Ru1 Ru2 95.42(12)
C14 Ru1 Ru2 162.57(12)
C12 Ru1 Ru2 69.68(8)
C13 Ru1 Ru2 48.26(9)
Ru3 Ru1 Ru2 66.485(17)
C17 Ru2 C18 94.92(19)
C17 Ru2 C19 91.3(2)
C18 Ru2 C19 99.9(2)
C17 Ru2 C13 97.31(16)
C18 Ru2 C13 102.79(18)
C19 Ru2 C13 154.82(17)
C17 Ru2 Ru1 96.99(12)
C18 Ru2 Ru1 155.65(15)
C19 Ru2 Ru1 100.93(14)
C13 Ru2 Ru1 54.65(10)
C17 Ru2 Ru3 153.53(12)
C18 Ru2 Ru3 110.00(13)
C19 Ru2 Ru3 92.91(17)
C13 Ru2 Ru3 69.24(10)
Ru1 Ru2 Ru3 56.566(11)
C17 Ru2 H12 174.2(14)
C18 Ru2 H12 80.1(14)
C19 Ru2 H12 86.6(14)
C13 Ru2 H12 86.8(14)
Ru1 Ru2 H12 88.7(14)
Ru3 Ru2 H12 32.2(14)
C21 Ru3 C20 100.32(18)
C21 Ru3 C22 90.66(19)
C20 Ru3 C22 99.59(17)
C21 Ru3 C12 96.25(16)
C20 Ru3 C12 94.05(15)
C22 Ru3 C12 163.37(16)
C21 Ru3 Ru1 87.69(12)
C20 Ru3 Ru1 146.92(12)
C22 Ru3 Ru1 112.46(12)
C12 Ru3 Ru1 53.01(9)
C21 Ru3 Ru2 144.55(12)
C20 Ru3 Ru2 110.86(13)
C22 Ru3 Ru2 100.06(14)
C12 Ru3 Ru2 65.90(9)
Ru1 Ru3 Ru2 56.949(13)
C21 Ru3 H12 175.7(14)
C20 Ru3 H12 84.0(14)
C22 Ru3 H12 88.1(13)
C12 Ru3 H12 83.9(13)
Ru1 Ru3 H12 88.9(14)
Ru2 Ru3 H12 32.0(13)
C3 C4 C5 120.2(4)
C3 C4 H4 119.9
C5 C4 H4 119.9
C2 C3 C4 120.9(5)
C2 C3 H3 119.5
C4 C3 H3 119.5
C3 C2 C1 118.5(4)
C3 C2 H2 120.7
C1 C2 H2 120.7
C2 C1 N1 120.8(5)
C2 C1 H1 119.6
N1 C1 H1 119.6
C5 N1 C1 121.4(4)
C5 N1 C6 111.0(3)
C1 N1 C6 127.6(4)
N1 C6 C13 101.5(3)
N1 C6 C11 100.2(4)
C13 C6 C11 124.0(4)
N1 C6 C7' 125.6(7)
C13 C6 C7' 96.2(6)
N1 C6 C7 102.3(4)
C13 C6 C7 116.6(4)
C11 C6 C7 108.1(4)
N1 C6 C11' 122.1(6)
C13 C6 C11' 100.5(6)
C7' C6 C11' 104.1(7)
C8 C7 C6 107.7(5)
C8 C7 H7A 110.2
C6 C7 H7A 110.2
C8 C7 H7B 110.2
C6 C7 H7B 110.2
H7A C7 H7B 108.5
C7 C8 C9 112.0(6)
C7 C8 H8A 109.2
C9 C8 H8A 109.2
C7 C8 H8B 109.2
C9 C8 H8B 109.2
H8A C8 H8B 107.9
C8 C9 C10 111.2(8)
C8 C9 H9A 109.4
C10 C9 H9A 109.4
C8 C9 H9B 109.4
C10 C9 H9B 109.4
H9A C9 H9B 108.0
C11 C10 C9 110.3(6)
C11 C10 H10A 109.6
C9 C10 H10A 109.6
C11 C10 H10B 109.6
C9 C10 H10B 109.6
H10A C10 H10B 108.1
C10 C11 C6 110.2(5)
C10 C11 H11A 109.6
C6 C11 H11A 109.6
C10 C11 H11B 109.6
C6 C11 H11B 109.6
H11A C11 H11B 108.1
C9' C8' C7' 111.9(11)
C9' C8' H8'A 109.2
C7' C8' H8'A 109.2
C9' C8' H8'B 109.2
C7' C8' H8'B 109.2
H8'A C8' H8'B 107.9
C8' C9' C10' 110.0(16)
C8' C9' H9'A 109.7
C10' C9' H9'A 109.7
C8' C9' H9'B 109.7
C10' C9' H9'B 109.7
H9'A C9' H9'B 108.2
C11' C10' C9' 112.9(11)
C11' C10' H10C 109.0
C9' C10' H10C 109.0
C11' C10' H10D 109.0
C9' C10' H10D 109.0
H10C C10' H10D 107.8
C10' C11' C6 108.3(10)
C10' C11' H11C 110.0
C6 C11' H11C 110.0
C10' C11' H11D 110.0
C6 C11' H11D 110.0
H11C C11' H11D 108.4
C8' C7' C6 108.5(10)
C8' C7' H7'A 110.0
C6 C7' H7'A 110.0
C8' C7' H7'B 110.0
C6 C7' H7'B 110.0
H7'A C7' H7'B 108.4
C13 C12 C5 108.4(3)
C13 C12 Ru3 116.7(3)
C5 C12 Ru3 133.9(2)
C13 C12 Ru1 74.6(2)
C5 C12 Ru1 124.3(2)
Ru3 C12 Ru1 78.64(12)
C12 C13 C6 109.5(3)
C12 C13 Ru2 108.2(3)
C6 C13 Ru2 141.0(3)
C12 C13 Ru1 69.1(2)
C6 C13 Ru1 126.3(2)
Ru2 C13 Ru1 77.08(14)
O1 C14 Ru1 178.5(4)
O2 C15 Ru1 175.7(4)
O3 C16 Ru1 177.4(3)
O4 C17 Ru2 176.5(4)
O5 C18 Ru2 178.6(4)
O6 C19 Ru2 176.6(4)
O7 C20 Ru3 176.4(4)
O8 C21 Ru3 176.8(4)
O9 C22 Ru3 179.1(4)

loop_
_geom_bond_atom_site_label_1
_geom_bond_atom_site_label_2
_geom_bond_distance
C5 N1 1.360(5)
C5 C4 1.381(5)
C5 C12 1.459(5)
Ru1 C16 1.888(5)
Ru1 C15 1.895(4)
Ru1 C14 1.910(4)
Ru1 C12 2.221(3)
Ru1 C13 2.291(4)
Ru1 Ru3 2.7259(5)
Ru1 Ru2 2.7379(6)
Ru2 C17 1.895(5)
Ru2 C18 1.920(5)
Ru2 C19 1.928(6)
Ru2 C13 2.096(4)
Ru2 Ru3 2.9952(6)
Ru2 H12 1.76(4)
Ru3 C21 1.896(4)
Ru3 C20 1.908(4)
Ru3 C22 1.951(4)
Ru3 C12 2.078(3)
Ru3 H12 1.77(4)
O1 C14 1.138(5)
O2 C15 1.153(5)
O3 C16 1.156(5)
O4 C17 1.141(5)
O5 C18 1.129(6)
O6 C19 1.141(7)
O7 C20 1.133(5)
O8 C21 1.139(5)
O9 C22 1.134(5)
C4 C3 1.376(6)
C4 H4 0.9500
C3 C2 1.364(7)
C3 H3 0.9500
C2 C1 1.365(8)
C2 H2 0.9500
C1 N1 1.365(6)
C1 H1 0.9500
N1 C6 1.519(6)
C6 C13 1.524(6)
C6 C11 1.548(7)
C6 C7' 1.575(13)
C6 C7 1.583(7)
C6 C11' 1.655(12)
C7 C8 1.520(9)
C7 H7A 0.9900
C7 H7B 0.9900
C8 C9 1.529(14)
C8 H8A 0.9900
C8 H8B 0.9900
C9 C10 1.529(14)
C9 H9A 0.9900
C9 H9B 0.9900
C10 C11 1.518(9)
C10 H10A 0.9900
C10 H10B 0.9900
C11 H11A 0.9900
C11 H11B 0.9900
C8' C9' 1.54(3)
C8' C7' 1.540(17)
C8' H8'A 0.9900
C8' H8'B 0.9900
C9' C10' 1.54(3)
C9' H9'A 0.9900
C9' H9'B 0.9900
C10' C11' 1.520(18)
C10' H10C 0.9900
C10' H10D 0.9900
C11' H11C 0.9900
C11' H11D 0.9900
C7' H7'A 0.9900
C7' H7'B 0.9900
C12 C13 1.405(5)
